data_4125847
loop_
_publ_author_name
'Dub, Pavel A.'
'Scott, Brian L.'
'Gordon, John C.'

_publ_section_title
;
 Why Does Alkylation of the N-H Functionality within M/NH Bifunctional
 Noyori-Type Catalysts Lead to Turnover?
;
_journal_issue 3
_journal_name_full 'Journal of the American Chemical Society'
_journal_page_first 1245
_journal_page_last 1260
_journal_paper_doi 10.1021/jacs.6b11666
_journal_volume 139
_journal_year 2017
_chemical_formula_sum 'C18 H30 Cl Ir N2 O S'
_chemical_formula_weight 550.15
_chemical_name_systematic
; 
 ? 
;
_space_group_IT_number 14
_symmetry_cell_setting monoclinic
_symmetry_space_group_name_Hall '-P 2ybc'
_symmetry_space_group_name_H-M 'P 1 21/c 1'
_atom_sites_solution_hydrogens geom
_atom_sites_solution_primary direct
_atom_sites_solution_secondary difmap
_audit_creation_method SHELXL-97
_cell_angle_alpha 90.00
_cell_angle_beta 96.5630(10)
_cell_angle_gamma 90.00
_cell_formula_units_Z 8
_cell_length_a 11.7733(6)
_cell_length_b 10.6772(6)
_cell_length_c 30.5233(16)
_cell_measurement_reflns_used 9994
_cell_measurement_temperature 140(1)
_cell_measurement_theta_max 28.50
_cell_measurement_theta_min 2.33
_cell_volume 3811.8(4)
_computing_cell_refinement 'SAINT+, v. 7.66a (Bruker AXS, 2009)'
_computing_data_collection 'APEX II, v. 7.0 (Bruker AXS, 2009)'
_computing_data_reduction 'SAINT+, v. 7.66a (Bruker AXS, 2009)'
_computing_molecular_graphics 'SHELXTL, v. 6.14, (Bruker AXS, 2000)'
_computing_publication_material 'SHELXTL, v. 6.14, (Bruker AXS, 2000)'
_computing_structure_refinement 'SHELXL-97 (Sheldrick, 1997)'
_computing_structure_solution 'SHELXS-97 (Sheldrick, 1990)'
_diffrn_ambient_temperature 140(1)
_diffrn_measured_fraction_theta_full 1.000
_diffrn_measured_fraction_theta_max 0.949
_diffrn_measurement_device_type 'Bruker D8 with APEXII CCD'
_diffrn_measurement_method '\w scans'
_diffrn_radiation_monochromator graphite
_diffrn_radiation_source 'fine-focus sealed tube'
_diffrn_radiation_type MoK\a
_diffrn_radiation_wavelength 0.71073
_diffrn_reflns_av_R_equivalents 0.0331
_diffrn_reflns_av_sigmaI/netI 0.0271
_diffrn_reflns_limit_h_max 15
_diffrn_reflns_limit_h_min -15
_diffrn_reflns_limit_k_max 13
_diffrn_reflns_limit_k_min -14
_diffrn_reflns_limit_l_max 39
_diffrn_reflns_limit_l_min -40
_diffrn_reflns_number 43552
_diffrn_reflns_theta_full 25.00
_diffrn_reflns_theta_max 28.65
_diffrn_reflns_theta_min 1.74
_diffrn_standards_decay_% 0
_diffrn_standards_interval_count 0
_diffrn_standards_interval_time 0
_diffrn_standards_number 0
_exptl_absorpt_coefficient_mu 7.263
_exptl_absorpt_correction_T_max 0.5304
_exptl_absorpt_correction_T_min 0.2192
_exptl_absorpt_correction_type multi-scan
_exptl_absorpt_process_details 'SADABS v. 2.03 (Sheldrick, 2008)'
_exptl_crystal_colour yellow
_exptl_crystal_density_diffrn 1.917
_exptl_crystal_density_method 'not measured'
_exptl_crystal_description block
_exptl_crystal_F_000 2160
_exptl_crystal_size_max 0.30
_exptl_crystal_size_mid 0.20
_exptl_crystal_size_min 0.10
_refine_diff_density_max 1.060
_refine_diff_density_min -1.239
_refine_diff_density_rms 0.142
_refine_ls_extinction_method none
_refine_ls_goodness_of_fit_ref 1.182
_refine_ls_hydrogen_treatment mixed
_refine_ls_matrix_type full
_refine_ls_number_parameters 441
_refine_ls_number_reflns 9301
_refine_ls_number_restraints 0
_refine_ls_restrained_S_all 1.182
_refine_ls_R_factor_all 0.0302
_refine_ls_R_factor_gt 0.0243
_refine_ls_shift/su_max 0.002
_refine_ls_shift/su_mean 0.000
_refine_ls_structure_factor_coef Fsqd
_refine_ls_weighting_details 'calc w=1/[\s^2^(Fo^2^)+(0.0287P)^2^+0.0000P] where P=(Fo^2^+2Fc^2^)/3'
_refine_ls_weighting_scheme calc
_refine_ls_wR_factor_gt 0.0580
_refine_ls_wR_factor_ref 0.0605
_reflns_number_gt 8225
_reflns_number_total 9301
_reflns_threshold_expression >2sigma(I)
_cod_data_source_file ja6b11666_si_002.cif
_cod_data_source_block apx2093
_cod_original_sg_symbol_H-M 'P 21/c'
_cod_database_code 4125847

loop_
_symmetry_equiv_pos_as_xyz
'x, y, z'
'-x, y+1/2, -z+1/2'
'-x, -y, -z'
'x, -y-1/2, z-1/2'

loop_
_atom_site_label
_atom_site_type_symbol
_atom_site_fract_x
_atom_site_fract_y
_atom_site_fract_z
_atom_site_U_iso_or_equiv
_atom_site_adp_type
_atom_site_occupancy
_atom_site_symmetry_multiplicity
_atom_site_calc_flag
_atom_site_refinement_flags
Ir1 Ir 0.806598(9) 0.940728(11) 0.114852(4) 0.02480(4) Uani 1 1 d .
Ir2 Ir 0.304155(9) 0.478160(11) 0.109699(4) 0.02539(4) Uani 1 1 d .
N1 N 0.7860(2) 1.0871(2) 0.05800(9) 0.0309(6) Uani 1 1 d .
N2 N 0.7519(2) 1.0881(2) 0.16409(8) 0.0301(6) Uani 1 1 d .
N3 N 0.2837(2) 0.3387(2) 0.04870(9) 0.0349(6) Uani 1 1 d .
N4 N 0.2520(2) 0.3247(2) 0.15809(9) 0.0329(6) Uani 1 1 d .
O1 O 0.7291(2) 1.1069(3) -0.03781(8) 0.0571(7) Uani 1 1 d .
O2 O 0.2322(3) 0.4661(3) -0.03605(9) 0.0649(8) Uani 1 1 d .
S1 S 0.63600(7) 0.84926(8) 0.09619(3) 0.03425(18) Uani 1 1 d .
S2 S 0.13243(7) 0.57135(8) 0.09570(3) 0.03480(18) Uani 1 1 d .
Cl1 Cl 0.99886(6) 1.01343(8) 0.12976(3) 0.0415(2) Uani 1 1 d .
Cl2 Cl 0.49567(6) 0.40257(8) 0.12176(3) 0.0445(2) Uani 1 1 d .
C1 C 0.6682(3) 1.0880(3) 0.03454(11) 0.0402(8) Uani 1 1 d .
H1A H 0.6175 1.1261 0.0536 0.048 Uiso 1 1 calc R
H1B H 0.6436 1.0021 0.0294 0.048 Uiso 1 1 calc R
C2 C 0.6551(3) 1.1565(4) -0.00889(12) 0.0513(9) Uani 1 1 d .
H2A H 0.5766 1.1495 -0.0223 0.062 Uiso 1 1 calc R
H2B H 0.6720 1.2446 -0.0039 0.062 Uiso 1 1 calc R
C3 C 0.8451(3) 1.1148(4) -0.01870(13) 0.0538(10) Uani 1 1 d .
H3A H 0.8658 1.2020 -0.0137 0.065 Uiso 1 1 calc R
H3B H 0.8945 1.0799 -0.0389 0.065 Uiso 1 1 calc R
C4 C 0.8625(3) 1.0442(3) 0.02470(11) 0.0421(8) Uani 1 1 d .
H4A H 0.8491 0.9558 0.0189 0.051 Uiso 1 1 calc R
H4B H 0.9415 1.0537 0.0373 0.051 Uiso 1 1 calc R
C5 C 0.8234(3) 1.2151(3) 0.07331(12) 0.0375(8) Uani 1 1 d .
H5A H 0.8133 1.2716 0.0483 0.045 Uiso 1 1 calc R
H5B H 0.9044 1.2123 0.0836 0.045 Uiso 1 1 calc R
C6 C 0.7607(3) 1.2687(3) 0.10985(11) 0.0401(8) Uani 1 1 d .
H6A H 0.7732 1.3585 0.1109 0.048 Uiso 1 1 calc R
H6B H 0.6794 1.2550 0.1021 0.048 Uiso 1 1 calc R
C7 C 0.7940(3) 1.2164(3) 0.15507(12) 0.0408(8) Uani 1 1 d .
H7A H 0.8769 1.2156 0.1604 0.049 Uiso 1 1 calc R
H7B H 0.7667 1.2734 0.1763 0.049 Uiso 1 1 calc R
C8 C 0.8057(3) 1.0564(3) 0.20917(11) 0.0441(8) Uani 1 1 d .
H8A H 0.8870 1.0503 0.2091 0.066 Uiso 1 1 calc R
H8B H 0.7763 0.9777 0.2181 0.066 Uiso 1 1 calc R
H8C H 0.7885 1.1207 0.2294 0.066 Uiso 1 1 calc R
C9 C 0.6266(2) 1.0954(3) 0.16528(11) 0.0366(7) Uani 1 1 d .
H9A H 0.5927 1.1342 0.1382 0.044 Uiso 1 1 calc R
H9B H 0.6119 1.1498 0.1894 0.044 Uiso 1 1 calc R
C10 C 0.5670(3) 0.9714(3) 0.17068(12) 0.0426(9) Uani 1 1 d .
H10A H 0.5023 0.9855 0.1871 0.051 Uiso 1 1 calc R
H10B H 0.6194 0.9156 0.1880 0.051 Uiso 1 1 calc R
C11 C 0.5248(3) 0.9072(3) 0.12747(13) 0.0451(9) Uani 1 1 d .
H11A H 0.4777 0.9660 0.1092 0.054 Uiso 1 1 calc R
H11B H 0.4764 0.8375 0.1337 0.054 Uiso 1 1 calc R
C12 C 0.6621(3) 0.6950(3) 0.11989(12) 0.0419(8) Uani 1 1 d .
H12A H 0.5922 0.6628 0.1297 0.050 Uiso 1 1 calc R
H12B H 0.6853 0.6386 0.0977 0.050 Uiso 1 1 calc R
C13 C 0.7531(3) 0.7003(3) 0.15789(11) 0.0365(7) Uani 1 1 d .
C14 C 0.7618(3) 0.6035(3) 0.18884(13) 0.0483(9) Uani 1 1 d .
H14 H 0.7082 0.5392 0.1867 0.058 Uiso 1 1 calc R
C15 C 0.8513(4) 0.6041(4) 0.22289(13) 0.0575(11) Uani 1 1 d .
H15 H 0.8569 0.5412 0.2441 0.069 Uiso 1 1 calc R
C16 C 0.9303(3) 0.6972(4) 0.22486(12) 0.0507(10) Uani 1 1 d .
H16 H 0.9916 0.6961 0.2470 0.061 Uiso 1 1 calc R
C17 C 0.9207(3) 0.7937(3) 0.19445(11) 0.0404(8) Uani 1 1 d .
H17 H 0.9759 0.8564 0.1968 0.049 Uiso 1 1 calc R
C18 C 0.8308(3) 0.8006(3) 0.16006(10) 0.0303(7) Uani 1 1 d .
C19 C 0.1694(3) 0.3379(3) 0.02255(12) 0.0484(9) Uani 1 1 d .
H19A H 0.1111 0.3337 0.0425 0.058 Uiso 1 1 calc R
H19B H 0.1625 0.2634 0.0043 0.058 Uiso 1 1 calc R
C20 C 0.1481(3) 0.4516(4) -0.00646(13) 0.0613(11) Uani 1 1 d .
H20A H 0.0733 0.4444 -0.0233 0.074 Uiso 1 1 calc R
H20B H 0.1477 0.5256 0.0119 0.074 Uiso 1 1 calc R
C21 C 0.3403(4) 0.4777(4) -0.01121(13) 0.0571(11) Uani 1 1 d .
H21A H 0.3408 0.5515 0.0073 0.069 Uiso 1 1 calc R
H21B H 0.3982 0.4888 -0.0311 0.069 Uiso 1 1 calc R
C22 C 0.3695(3) 0.3649(3) 0.01718(12) 0.0440(8) Uani 1 1 d .
H22A H 0.3747 0.2924 -0.0016 0.053 Uiso 1 1 calc R
H22B H 0.4439 0.3774 0.0338 0.053 Uiso 1 1 calc R
C23 C 0.3130(3) 0.2076(3) 0.06431(13) 0.0469(9) Uani 1 1 d .
H23A H 0.3023 0.1520 0.0390 0.056 Uiso 1 1 calc R
H23B H 0.3935 0.2055 0.0755 0.056 Uiso 1 1 calc R
C24 C 0.2458(3) 0.1565(3) 0.09940(13) 0.0506(10) Uani 1 1 d .
H24A H 0.1665 0.1810 0.0923 0.061 Uiso 1 1 calc R
H24B H 0.2488 0.0658 0.0984 0.061 Uiso 1 1 calc R
C25 C 0.2849(3) 0.1975(3) 0.14537(13) 0.0460(9) Uani 1 1 d .
H25A H 0.2556 0.1384 0.1654 0.055 Uiso 1 1 calc R
H25B H 0.3677 0.1919 0.1498 0.055 Uiso 1 1 calc R
C26 C 0.3143(3) 0.3471(4) 0.20268(11) 0.0484(9) Uani 1 1 d .
H26A H 0.2956 0.2823 0.2224 0.073 Uiso 1 1 calc R
H26B H 0.2923 0.4269 0.2135 0.073 Uiso 1 1 calc R
H26C H 0.3952 0.3466 0.2008 0.073 Uiso 1 1 calc R
C27 C 0.1282(3) 0.3209(3) 0.16306(12) 0.0391(8) Uani 1 1 d .
H27A H 0.1171 0.2659 0.1875 0.047 Uiso 1 1 calc R
H27B H 0.0882 0.2842 0.1366 0.047 Uiso 1 1 calc R
C28 C 0.0732(3) 0.4469(3) 0.17101(13) 0.0461(9) Uani 1 1 d .
H28A H 0.0119 0.4341 0.1893 0.055 Uiso 1 1 calc R
H28B H 0.1297 0.5008 0.1871 0.055 Uiso 1 1 calc R
C29 C 0.0256(3) 0.5120(4) 0.12916(13) 0.0497(10) Uani 1 1 d .
H29A H -0.0214 0.5815 0.1368 0.060 Uiso 1 1 calc R
H29B H -0.0236 0.4539 0.1115 0.060 Uiso 1 1 calc R
C30 C 0.1623(3) 0.7227(3) 0.12102(12) 0.0423(8) Uani 1 1 d .
H30A H 0.1844 0.7811 0.0992 0.051 Uiso 1 1 calc R
H30B H 0.0938 0.7548 0.1320 0.051 Uiso 1 1 calc R
C31 C 0.2560(3) 0.7127(3) 0.15807(11) 0.0352(7) Uani 1 1 d .
C32 C 0.2694(3) 0.8043(3) 0.19039(12) 0.0456(9) Uani 1 1 d .
H32 H 0.2158 0.8684 0.1901 0.055 Uiso 1 1 calc R
C33 C 0.3604(4) 0.8021(4) 0.22274(12) 0.0544(11) Uani 1 1 d .
H33 H 0.3689 0.8635 0.2445 0.065 Uiso 1 1 calc R
C34 C 0.4382(3) 0.7074(4) 0.22226(12) 0.0548(11) Uani 1 1 d .
H34 H 0.5014 0.7058 0.2436 0.066 Uiso 1 1 calc R
C35 C 0.4250(3) 0.6133(3) 0.19059(11) 0.0412(8) Uani 1 1 d .
H35 H 0.4794 0.5499 0.1915 0.049 Uiso 1 1 calc R
C36 C 0.3330(2) 0.6107(3) 0.15746(10) 0.0295(6) Uani 1 1 d .
H1 H 0.853(3) 0.847(4) 0.0873(13) 0.080 Uiso 1 1 d .
H2 H 0.366(3) 0.569(4) 0.0821(13) 0.080 Uiso 1 1 d .

loop_
_atom_site_aniso_label
_atom_site_aniso_U_11
_atom_site_aniso_U_22
_atom_site_aniso_U_33
_atom_site_aniso_U_23
_atom_site_aniso_U_13
_atom_site_aniso_U_12
Ir1 0.02384(7) 0.02270(7) 0.02835(7) -0.00194(4) 0.00510(5) -0.00134(4)
Ir2 0.02259(7) 0.02383(7) 0.03035(7) 0.00020(4) 0.00562(5) 0.00126(4)
N1 0.0292(13) 0.0259(12) 0.0386(15) 0.0037(11) 0.0077(11) 0.0025(10)
N2 0.0298(13) 0.0297(13) 0.0314(14) -0.0047(11) 0.0057(11) 0.0007(10)
N3 0.0301(14) 0.0321(14) 0.0443(16) -0.0060(12) 0.0122(12) -0.0028(11)
N4 0.0312(14) 0.0304(13) 0.0380(15) 0.0057(11) 0.0075(11) -0.0034(11)
O1 0.0769(19) 0.0535(16) 0.0406(15) 0.0026(12) 0.0061(14) 0.0061(15)
O2 0.082(2) 0.079(2) 0.0348(15) -0.0033(14) 0.0098(15) 0.0107(17)
S1 0.0349(4) 0.0363(4) 0.0306(4) 0.0018(3) -0.0005(3) -0.0115(3)
S2 0.0332(4) 0.0413(4) 0.0289(4) -0.0045(3) -0.0005(3) 0.0129(3)
Cl1 0.0239(4) 0.0374(4) 0.0633(6) 0.0007(4) 0.0051(4) -0.0021(3)
Cl2 0.0231(4) 0.0408(4) 0.0702(6) -0.0002(4) 0.0075(4) 0.0040(3)
C1 0.0387(19) 0.0415(18) 0.041(2) 0.0058(15) 0.0049(15) 0.0003(15)
C2 0.053(2) 0.048(2) 0.052(2) 0.0085(18) 0.0015(18) 0.0075(18)
C3 0.070(3) 0.049(2) 0.046(2) 0.0090(18) 0.024(2) 0.009(2)
C4 0.052(2) 0.0380(18) 0.039(2) 0.0016(15) 0.0168(16) 0.0095(16)
C5 0.0367(18) 0.0264(16) 0.052(2) 0.0029(15) 0.0144(15) -0.0007(13)
C6 0.0347(17) 0.0284(16) 0.060(2) -0.0021(15) 0.0159(15) 0.0025(14)
C7 0.0376(18) 0.0295(17) 0.056(2) -0.0144(16) 0.0106(16) -0.0043(14)
C8 0.051(2) 0.047(2) 0.0323(19) -0.0108(16) -0.0009(16) 0.0075(17)
C9 0.0312(17) 0.0374(17) 0.044(2) -0.0005(15) 0.0144(14) 0.0063(14)
C10 0.0332(19) 0.046(2) 0.052(2) 0.0050(16) 0.0201(16) 0.0003(15)
C11 0.0254(17) 0.0455(19) 0.064(3) 0.0030(18) 0.0034(16) -0.0058(15)
C12 0.048(2) 0.0284(17) 0.051(2) -0.0005(15) 0.0107(16) -0.0090(15)
C13 0.0427(19) 0.0304(17) 0.0384(19) 0.0011(14) 0.0136(15) 0.0041(14)
C14 0.059(2) 0.0309(18) 0.060(3) 0.0088(17) 0.028(2) 0.0061(16)
C15 0.078(3) 0.051(2) 0.048(2) 0.0217(19) 0.025(2) 0.034(2)
C16 0.056(2) 0.056(2) 0.040(2) 0.0068(18) 0.0042(17) 0.026(2)
C17 0.0410(19) 0.0417(19) 0.0385(19) 0.0008(15) 0.0043(15) 0.0120(15)
C18 0.0323(16) 0.0277(15) 0.0315(17) 0.0003(13) 0.0061(13) 0.0067(12)
C19 0.042(2) 0.055(2) 0.048(2) -0.0198(18) 0.0065(16) -0.0070(17)
C20 0.063(3) 0.082(3) 0.038(2) -0.009(2) -0.0020(19) 0.019(2)
C21 0.082(3) 0.049(2) 0.045(2) -0.0082(18) 0.024(2) -0.011(2)
C22 0.048(2) 0.0402(18) 0.047(2) -0.0099(16) 0.0228(17) -0.0065(16)
C23 0.052(2) 0.0258(17) 0.068(3) -0.0115(16) 0.0277(19) 0.0009(15)
C24 0.063(2) 0.0201(16) 0.074(3) -0.0028(16) 0.030(2) -0.0035(15)
C25 0.045(2) 0.0320(18) 0.064(3) 0.0112(17) 0.0189(18) 0.0052(15)
C26 0.054(2) 0.056(2) 0.0335(19) 0.0151(17) -0.0028(16) -0.0094(18)
C27 0.0346(17) 0.0375(17) 0.047(2) -0.0003(15) 0.0144(15) -0.0098(14)
C28 0.039(2) 0.050(2) 0.055(2) -0.0067(18) 0.0254(18) -0.0030(16)
C29 0.0272(18) 0.054(2) 0.069(3) -0.007(2) 0.0108(17) 0.0024(16)
C30 0.049(2) 0.0300(17) 0.048(2) 0.0006(15) 0.0088(16) 0.0089(15)
C31 0.0460(19) 0.0282(16) 0.0337(18) -0.0006(13) 0.0140(14) -0.0051(14)
C32 0.061(2) 0.0339(18) 0.047(2) -0.0072(16) 0.0259(18) -0.0068(16)
C33 0.075(3) 0.049(2) 0.043(2) -0.0171(18) 0.021(2) -0.026(2)
C34 0.059(2) 0.070(3) 0.035(2) -0.0014(19) 0.0024(17) -0.036(2)
C35 0.0382(18) 0.051(2) 0.0344(18) 0.0055(16) 0.0025(14) -0.0131(16)
C36 0.0280(15) 0.0310(16) 0.0304(16) 0.0025(13) 0.0070(12) -0.0086(12)

loop_
_atom_type_symbol
_atom_type_description
_atom_type_scat_dispersion_real
_atom_type_scat_dispersion_imag
_atom_type_scat_source
C C 0.0033 0.0016 'International Tables Vol C Tables 4.2.6.8 and 6.1.1.4'
H H 0.0000 0.0000 'International Tables Vol C Tables 4.2.6.8 and 6.1.1.4'
N N 0.0061 0.0033 'International Tables Vol C Tables 4.2.6.8 and 6.1.1.4'
O O 0.0106 0.0060 'International Tables Vol C Tables 4.2.6.8 and 6.1.1.4'
S S 0.1246 0.1234 'International Tables Vol C Tables 4.2.6.8 and 6.1.1.4'
Cl Cl 0.1484 0.1585 'International Tables Vol C Tables 4.2.6.8 and 6.1.1.4'
Ir Ir -1.4442 7.9887 'International Tables Vol C Tables 4.2.6.8 and 6.1.1.4'

loop_
_geom_angle_atom_site_label_1
_geom_angle_atom_site_label_2
_geom_angle_atom_site_label_3
_geom_angle
H1 Ir1 C18 81.6(16)
H1 Ir1 S1 86.5(15)
C18 Ir1 S1 84.49(9)
H1 Ir1 N2 173.4(15)
C18 Ir1 N2 95.01(10)
S1 Ir1 N2 98.81(6)
H1 Ir1 N1 92.6(16)
C18 Ir1 N1 174.15(10)
S1 Ir1 N1 95.10(6)
N2 Ir1 N1 90.83(9)
H1 Ir1 Cl1 85.6(15)
C18 Ir1 Cl1 93.09(9)
S1 Ir1 Cl1 171.95(3)
N2 Ir1 Cl1 89.03(6)
N1 Ir1 Cl1 86.53(6)
H2 Ir2 C36 84.3(15)
H2 Ir2 S2 94.9(14)
C36 Ir2 S2 84.32(9)
H2 Ir2 N4 167.0(14)
C36 Ir2 N4 93.97(10)
S2 Ir2 N4 97.76(7)
H2 Ir2 N3 88.8(15)
C36 Ir2 N3 173.09(10)
S2 Ir2 N3 96.90(7)
N4 Ir2 N3 92.60(9)
H2 Ir2 Cl2 78.5(14)
C36 Ir2 Cl2 92.72(9)
S2 Ir2 Cl2 173.07(3)
N4 Ir2 Cl2 88.69(6)
N3 Ir2 Cl2 85.30(7)
C1 N1 C5 111.7(2)
C1 N1 C4 105.9(3)
C5 N1 C4 108.2(2)
C1 N1 Ir1 112.07(18)
C5 N1 Ir1 112.3(2)
C4 N1 Ir1 106.22(18)
C9 N2 C8 108.0(2)
C9 N2 C7 108.0(2)
C8 N2 C7 105.3(3)
C9 N2 Ir1 113.74(18)
C8 N2 Ir1 108.98(18)
C7 N2 Ir1 112.38(19)
C19 N3 C22 107.0(3)
C19 N3 C23 109.0(3)
C22 N3 C23 103.3(2)
C19 N3 Ir2 115.43(19)
C22 N3 Ir2 111.77(19)
C23 N3 Ir2 109.6(2)
C25 N4 C27 107.0(2)
C25 N4 C26 105.8(3)
C27 N4 C26 107.3(3)
C25 N4 Ir2 112.6(2)
C27 N4 Ir2 114.60(19)
C26 N4 Ir2 109.13(19)
C2 O1 C3 110.6(3)
C21 O2 C20 108.6(3)
C12 S1 C11 101.52(17)
C12 S1 Ir1 100.82(11)
C11 S1 Ir1 113.33(11)
C30 S2 C29 100.60(17)
C30 S2 Ir2 100.82(11)
C29 S2 Ir2 113.74(12)
N1 C1 C2 115.1(3)
O1 C2 C1 111.1(3)
O1 C3 C4 110.8(3)
N1 C4 C3 114.0(3)
N1 C5 C6 115.1(3)
C7 C6 C5 115.9(3)
N2 C7 C6 117.0(3)
N2 C9 C10 115.6(3)
C9 C10 C11 114.1(3)
C10 C11 S1 115.2(2)
C13 C12 S1 110.6(2)
C14 C13 C18 122.4(3)
C14 C13 C12 119.4(3)
C18 C13 C12 118.2(3)
C15 C14 C13 119.5(4)
C16 C15 C14 119.5(3)
C15 C16 C17 120.8(4)
C16 C17 C18 122.5(3)
C13 C18 C17 115.2(3)
C13 C18 Ir1 119.3(2)
C17 C18 Ir1 125.5(2)
N3 C19 C20 113.0(3)
O2 C20 C19 112.3(3)
O2 C21 C22 111.9(3)
N3 C22 C21 113.2(3)
C24 C23 N3 116.3(3)
C25 C24 C23 115.6(3)
N4 C25 C24 117.1(3)
N4 C27 C28 115.7(3)
C29 C28 C27 113.3(3)
C28 C29 S2 115.0(2)
C31 C30 S2 110.5(2)
C32 C31 C36 122.0(3)
C32 C31 C30 120.2(3)
C36 C31 C30 117.6(3)
C33 C32 C31 121.1(4)
C34 C33 C32 118.4(3)
C33 C34 C35 121.4(4)
C34 C35 C36 122.3(4)
C35 C36 C31 114.8(3)
C35 C36 Ir2 125.9(2)
C31 C36 Ir2 119.3(2)

loop_
_geom_bond_atom_site_label_1
_geom_bond_atom_site_label_2
_geom_bond_distance
Ir1 H1 1.45(4)
Ir1 C18 2.033(3)
Ir1 S1 2.2474(8)
Ir1 N2 2.317(2)
Ir1 N1 2.328(2)
Ir1 Cl1 2.3871(8)
Ir2 H2 1.52(4)
Ir2 C36 2.032(3)
Ir2 S2 2.2500(8)
Ir2 N4 2.334(2)
Ir2 N3 2.375(3)
Ir2 Cl2 2.3835(8)
N1 C1 1.486(4)
N1 C5 1.494(4)
N1 C4 1.505(4)
N2 C9 1.482(4)
N2 C8 1.486(4)
N2 C7 1.493(4)
N3 C19 1.484(4)
N3 C22 1.498(4)
N3 C23 1.505(4)
N4 C25 1.476(4)
N4 C27 1.483(4)
N4 C26 1.490(4)
O1 C2 1.412(4)
O1 C3 1.425(5)
O2 C21 1.411(5)
O2 C20 1.423(4)
S1 C12 1.811(3)
S1 C11 1.816(4)
S2 C30 1.809(3)
S2 C29 1.822(4)
C1 C2 1.506(5)
C3 C4 1.518(5)
C5 C6 1.518(4)
C6 C7 1.499(5)
C9 C10 1.517(4)
C10 C11 1.518(5)
C12 C13 1.487(5)
C13 C14 1.396(5)
C13 C18 1.405(4)
C14 C15 1.393(5)
C15 C16 1.358(5)
C16 C17 1.382(5)
C17 C18 1.405(4)
C19 C20 1.507(5)
C21 C22 1.500(5)
C23 C24 1.505(5)
C24 C25 1.492(5)
C27 C28 1.525(5)
C28 C29 1.505(5)
C30 C31 1.491(5)
C31 C32 1.386(4)
C31 C36 1.419(4)
C32 C33 1.372(5)
C33 C34 1.365(5)
C34 C35 1.391(5)
C35 C36 1.395(4)
